data_7039224
loop_
_publ_author_name
'Noh, Tae Hwan'
'Lee, Haeri'
'Kim, Doeon'
'Moon, Dohyun'
'Lee, Young-A'
'Jung, Ok-Sang'

_publ_section_title
;
 Photoreaction of adsorbed diiodomethane: halide effects of a series of
 neutral palladium(ii) coordination cages.
;
_journal_issue 23
_journal_name_full 'Dalton transactions (Cambridge, England : 2003)'
_journal_page_first 9574
_journal_page_last 9581
_journal_paper_doi 10.1039/c6dt01278g
_journal_volume 45
_journal_year 2016
_chemical_formula_sum 'C108 H96 Br12 N24 O12 Pd6'
_chemical_formula_weight 3519.40
_space_group_crystal_system monoclinic
_space_group_IT_number 14
_space_group_name_Hall '-P 2ybc'
_space_group_name_H-M_alt 'P 1 21/c 1'
_symmetry_space_group_name_Hall '-P 2ybc'
_symmetry_space_group_name_H-M 'P 1 21/c 1'
_atom_sites_solution_hydrogens geom
_audit_creation_method SHELXL-2014/7
_audit_update_record
;
2016-04-29 deposited with the CCDC.
2016-05-10 downloaded from the CCDC.
;
_cell_angle_alpha 90
_cell_angle_beta 92.087(7)
_cell_angle_gamma 90
_cell_formula_units_Z 4
_cell_length_a 31.960(3)
_cell_length_b 17.640(2)
_cell_length_c 36.606(4)
_cell_measurement_reflns_used 6662
_cell_measurement_temperature 173(2)
_cell_measurement_theta_max 16.49
_cell_measurement_theta_min 2.43
_cell_volume 20624(4)
_computing_cell_refinement 'Bruker SAINT'
_computing_data_collection 'Bruker APEX2'
_computing_data_reduction 'Bruker SAINT'
_computing_molecular_graphics 'Bruker SHELXTL'
_computing_publication_material 'Bruker SHELXTL'
_computing_structure_refinement 'SHELXL-2014/7 (Sheldrick, 2014)'
_computing_structure_solution 'SHELXS-97 (Sheldrick, 2008)'
_diffrn_ambient_temperature 173(2)
_diffrn_measured_fraction_theta_full 0.997
_diffrn_measured_fraction_theta_max 0.996
_diffrn_measurement_device_type 'Bruker Breeze CCD'
_diffrn_measurement_method '\f and \w scans'
_diffrn_radiation_type MoK\a
_diffrn_radiation_wavelength 0.71073
_diffrn_reflns_av_R_equivalents 0.2106
_diffrn_reflns_av_unetI/netI 0.6516
_diffrn_reflns_Laue_measured_fraction_full 0.997
_diffrn_reflns_Laue_measured_fraction_max 0.996
_diffrn_reflns_limit_h_max 36
_diffrn_reflns_limit_h_min -39
_diffrn_reflns_limit_k_max 21
_diffrn_reflns_limit_k_min -21
_diffrn_reflns_limit_l_max 45
_diffrn_reflns_limit_l_min -45
_diffrn_reflns_number 198981
_diffrn_reflns_point_group_measured_fraction_full 0.997
_diffrn_reflns_point_group_measured_fraction_max 0.996
_diffrn_reflns_theta_full 25.242
_diffrn_reflns_theta_max 26.000
_diffrn_reflns_theta_min 1.113
_exptl_absorpt_coefficient_mu 2.877
_exptl_absorpt_correction_T_max 0.562
_exptl_absorpt_correction_T_min 0.489
_exptl_absorpt_correction_type multi-scan
_exptl_absorpt_process_details SADABS
_exptl_crystal_colour yellow
_exptl_crystal_density_diffrn 1.133
_exptl_crystal_description block
_exptl_crystal_F_000 6816
_exptl_crystal_size_max 0.450
_exptl_crystal_size_mid 0.210
_exptl_crystal_size_min 0.200
_platon_squeeze_details
;
;
_refine_diff_density_max 0.697
_refine_diff_density_min -0.388
_refine_diff_density_rms 0.100
_refine_ls_extinction_method none
_refine_ls_goodness_of_fit_ref 0.585
_refine_ls_hydrogen_treatment constr
_refine_ls_matrix_type full
_refine_ls_number_parameters 1459
_refine_ls_number_reflns 40367
_refine_ls_number_restraints 141
_refine_ls_restrained_S_all 0.587
_refine_ls_R_factor_all 0.2509
_refine_ls_R_factor_gt 0.0627
_refine_ls_shift/su_max 0.001
_refine_ls_shift/su_mean 0.000
_refine_ls_structure_factor_coef Fsqd
_refine_ls_weighting_details 'w=1/[\s^2^(Fo^2^)+(0.0596P)^2^] where P=(Fo^2^+2Fc^2^)/3'
_refine_ls_weighting_scheme calc
_refine_ls_wR_factor_gt 0.1476
_refine_ls_wR_factor_ref 0.1619
_reflns_Friedel_coverage 0.000
_reflns_number_gt 7141
_reflns_number_total 40367
_reflns_threshold_expression 'I > 2\s(I)'
_cod_data_source_file c6dt01278g2.cif
_cod_data_source_block 1471903
_cod_depositor_comments
;
The following automatic conversions were performed:

'_exptl_absorpt_correction_type' value 'Multi-scan' changed to
'multi-scan' according to
/usr/data/users/saulius/crontab/automatic-downloads/rss-feeds/RSC/lib/dictionaries/cif_core.dic
dictionary named 'cif_core.dic' version 2.4.2 from 2011-04-26.

Automatic conversion script
Id: cif_fix_values 4268 2015-11-12 08:31:59Z antanas 

 Adding full bibliography for 7039224--7039226.cif.
;
_cod_database_code 7039224
_shelx_shelxl_version_number 2014/7
_shelx_space_group_comment
; 
The symmetry employed for this shelxl refinement is uniquely defined 
by the following loop, which should always be used as a source of 
symmetry information in preference to the above space-group names. 
They are only intended as comments. 
;
_shelx_estimated_absorpt_t_min 0.358
_shelx_estimated_absorpt_t_max 0.597

loop_
_space_group_symop_operation_xyz
'x, y, z'
'-x, y+1/2, -z+1/2'
'-x, -y, -z'
'x, -y-1/2, z-1/2'

loop_
_atom_site_label
_atom_site_type_symbol
_atom_site_fract_x
_atom_site_fract_y
_atom_site_fract_z
_atom_site_U_iso_or_equiv
_atom_site_adp_type
_atom_site_occupancy
_atom_site_site_symmetry_order
_atom_site_calc_flag
_atom_site_refinement_flags_posn
_atom_site_refinement_flags_adp
Pd1 Pd 0.46924(3) 0.15289(5) 0.02913(3) 0.1017(4) Uani 1 1 d . .
Pd2 Pd 0.01890(2) 0.14716(5) 0.00064(2) 0.0769(3) Uani 1 1 d . .
Pd3 Pd 0.27551(2) 0.81012(5) -0.07135(2) 0.0760(3) Uani 1 1 d . .
Pd4 Pd 0.51131(2) 0.74681(5) 0.20909(2) 0.0910(3) Uani 1 1 d . .
Pd5 Pd 0.20939(2) 0.18734(5) 0.35311(2) 0.0896(3) Uani 1 1 d . .
Pd6 Pd 0.05767(2) 0.79534(5) 0.27315(2) 0.0781(3) Uani 1 1 d . .
Br1 Br 0.49825(4) 0.27765(8) 0.01689(4) 0.1352(5) Uani 1 1 d . .
Br2 Br 0.44298(4) 0.02804(8) 0.04140(4) 0.1509(6) Uani 1 1 d . .
Br3 Br 0.04889(4) 0.04481(7) 0.03697(4) 0.1214(5) Uani 1 1 d . .
Br4 Br -0.00994(4) 0.24973(8) -0.03504(3) 0.1329(5) Uani 1 1 d . .
Br5 Br 0.20596(4) 0.85981(8) -0.06870(3) 0.1276(5) Uani 1 1 d . .
Br6 Br 0.34523(4) 0.75999(8) -0.07515(4) 0.1401(5) Uani 1 1 d . .
Br7 Br 0.48536(4) 0.77792(9) 0.26809(3) 0.1381(5) Uani 1 1 d . .
Br8 Br 0.53627(4) 0.71827(9) 0.14900(4) 0.1428(6) Uani 1 1 d . .
Br9 Br 0.22224(4) 0.30714(9) 0.38363(4) 0.1453(6) Uani 1 1 d . .
Br10 Br 0.19668(4) 0.06786(8) 0.32412(4) 0.1432(5) Uani 1 1 d . .
Br11 Br 0.11140(4) 0.77373(8) 0.31986(3) 0.1288(5) Uani 1 1 d . .
Br12 Br 0.00489(4) 0.82164(8) 0.22648(4) 0.1270(5) Uani 1 1 d . .
O1 O 0.3029(3) 0.1900(5) -0.0022(2) 0.121(3) Uani 1 1 d . .
O2 O 0.1325(2) 0.3568(5) -0.0351(2) 0.096(3) Uani 1 1 d . .
O3 O 0.3004(3) 0.5300(5) -0.0545(2) 0.130(3) Uani 1 1 d . .
O4 O 0.3938(3) 0.1767(6) 0.1624(2) 0.174(4) Uani 1 1 d . .
O5 O 0.4251(3) 0.5262(7) 0.2543(3) 0.148(5) Uani 1 1 d . .
O6 O 0.3164(4) 0.3528(7) 0.2909(4) 0.280(8) Uani 1 1 d . .
O7 O 0.0667(4) 0.2381(8) 0.1080(3) 0.221(6) Uani 1 1 d . .
O8 O 0.1238(3) 0.2140(6) 0.2299(3) 0.181(5) Uani 1 1 d . .
O9 O 0.0152(3) 0.5472(5) 0.1842(2) 0.126(3) Uani 1 1 d . .
O10 O 0.2114(2) 0.8653(6) 0.0651(2) 0.127(4) Uani 1 1 d . .
O11 O 0.3624(2) 0.8527(5) 0.2136(2) 0.143(4) Uani 1 1 d . .
O12 O 0.2162(2) 0.8371(6) 0.2405(2) 0.157(4) Uani 1 1 d . .
N1 N 0.4385(4) 0.1526(6) -0.0205(3) 0.097(3) Uani 1 1 d . .
N2 N 0.3517(4) 0.2834(5) -0.0079(2) 0.086(3) Uani 1 1 d . .
H2B H 0.3555 0.3308 -0.0146 0.103 Uiso 1 1 calc R U
N3 N 0.0587(3) 0.1256(7) -0.0403(3) 0.098(4) Uani 1 1 d . .
N4 N 0.1505(3) 0.2470(6) -0.0104(2) 0.088(3) Uani 1 1 d . .
H4B H 0.1712 0.2180 -0.0022 0.105 Uiso 1 1 calc R U
N5 N 0.2535(3) 0.7339(6) -0.1089(3) 0.083(3) Uani 1 1 d . .
N6 N 0.2352(3) 0.5724(7) -0.0478(2) 0.084(3) Uani 1 1 d . .
H6C H 0.2091 0.5618 -0.0429 0.101 Uiso 1 1 calc R U
N7 N 0.5015(4) 0.1559(6) 0.0800(3) 0.093(3) Uani 1 1 d . U
N8 N 0.4314(3) 0.2607(6) 0.1323(4) 0.116(4) Uani 1 1 d . .
H8B H 0.4416 0.3070 0.1317 0.140 Uiso 1 1 calc R U
N9 N 0.5335(4) 0.6428(6) 0.2273(2) 0.087(3) Uani 1 1 d . .
N10 N 0.4496(3) 0.5150(7) 0.1981(3) 0.117(4) Uani 1 1 d . .
H10H H 0.4524 0.4862 0.1787 0.141 Uiso 1 1 calc R U
N11 N 0.2722(3) 0.1664(7) 0.3538(3) 0.114(4) Uani 1 1 d . .
N12 N 0.3039(4) 0.2413(7) 0.2669(3) 0.147(5) Uani 1 1 d . .
H12A H 0.3083 0.2068 0.2501 0.176 Uiso 1 1 calc R U
N13 N -0.0231(3) 0.1665(6) 0.0376(2) 0.074(3) Uani 1 1 d . .
N14 N 0.0199(4) 0.3276(10) 0.0928(4) 0.166(7) Uani 1 1 d . .
H14A H 0.0075 0.3718 0.0954 0.199 Uiso 1 1 calc R U
N15 N 0.1480(3) 0.2121(7) 0.3500(4) 0.115(4) Uani 1 1 d . .
N16 N 0.1307(3) 0.3100(6) 0.2642(4) 0.116(4) Uani 1 1 d . .
H16B H 0.1259 0.3584 0.2681 0.139 Uiso 1 1 calc R U
N17 N 0.0305(3) 0.6962(8) 0.2866(3) 0.104(4) Uani 1 1 d D .
N18 N 0.0709(3) 0.5614(7) 0.2213(3) 0.104(3) Uani 1 1 d . .
H18B H 0.0953 0.5428 0.2288 0.125 Uiso 1 1 calc R U
N19 N 0.2988(3) 0.8916(5) -0.0370(4) 0.086(3) Uani 1 1 d . .
N20 N 0.2772(3) 0.8249(5) 0.0564(3) 0.084(3) Uani 1 1 d . .
H20C H 0.3009 0.8094 0.0669 0.100 Uiso 1 1 calc R U
N21 N 0.4929(3) 0.8504(6) 0.1915(2) 0.079(3) Uani 1 1 d . .
N22 N 0.3859(4) 0.8050(6) 0.1594(3) 0.109(4) Uani 1 1 d . .
H22A H 0.3817 0.8016 0.1356 0.130 Uiso 1 1 calc R U
N23 N 0.0845(3) 0.8957(5) 0.2603(3) 0.078(3) Uani 1 1 d . .
N24 N 0.1650(3) 0.8389(5) 0.1984(2) 0.082(3) Uani 1 1 d D U
H24A H 0.1582 0.8487 0.1754 0.099 Uiso 1 1 calc R U
C1 C 0.4545(4) 0.1124(7) -0.0525(5) 0.121(5) Uani 1 1 d . U
H1A H 0.4795 0.0839 -0.0485 0.145 Uiso 1 1 calc R U
C2 C 0.4386(5) 0.1118(10) -0.0846(5) 0.150(7) Uani 1 1 d . U
H2A H 0.4509 0.0824 -0.1031 0.180 Uiso 1 1 calc R U
C3 C 0.4054(5) 0.1518(8) -0.0920(4) 0.128(5) Uani 1 1 d . U
H3A H 0.3928 0.1516 -0.1159 0.154 Uiso 1 1 calc R U
C4 C 0.3886(4) 0.1940(7) -0.0651(4) 0.103(4) Uani 1 1 d . .
H4A H 0.3651 0.2251 -0.0711 0.123 Uiso 1 1 calc R U
C5 C 0.4043(5) 0.1939(9) -0.0290(5) 0.110(5) Uani 1 1 d . U
C6 C 0.3878(3) 0.2375(6) 0.0023(3) 0.082(3) Uani 1 1 d . U
H6A H 0.3800 0.2015 0.0217 0.099 Uiso 1 1 calc R U
H6B H 0.4102 0.2708 0.0126 0.099 Uiso 1 1 calc R U
C7 C 0.3112(4) 0.2549(9) -0.0076(3) 0.088(4) Uani 1 1 d . .
C8 C 0.0492(4) 0.0768(8) -0.0673(5) 0.131(6) Uani 1 1 d . .
H8A H 0.0233 0.0506 -0.0669 0.157 Uiso 1 1 calc R U
C9 C 0.0740(6) 0.0634(11) -0.0943(5) 0.209(10) Uani 1 1 d . .
H9A H 0.0677 0.0239 -0.1112 0.251 Uiso 1 1 calc R U
C10 C 0.1104(7) 0.1086(11) -0.0980(5) 0.198(8) Uani 1 1 d . .
H10A H 0.1258 0.1061 -0.1197 0.238 Uiso 1 1 calc R U
C11 C 0.1233(5) 0.1557(9) -0.0702(5) 0.142(6) Uani 1 1 d . .
H11A H 0.1496 0.1805 -0.0698 0.170 Uiso 1 1 calc R U
C12 C 0.0944(6) 0.1651(8) -0.0417(4) 0.110(5) Uani 1 1 d . .
C13 C 0.1089(4) 0.2169(7) -0.0097(3) 0.102(4) Uani 1 1 d . .
H13A H 0.0891 0.2600 -0.0087 0.122 Uiso 1 1 calc R U
H13B H 0.1065 0.1879 0.0133 0.122 Uiso 1 1 calc R U
C14 C 0.1595(5) 0.3112(8) -0.0218(3) 0.074(4) Uani 1 1 d . .
C15 C 0.2523(4) 0.7557(8) -0.1449(4) 0.122(5) Uani 1 1 d . .
H15A H 0.2638 0.8029 -0.1519 0.146 Uiso 1 1 calc R U
C16 C 0.2347(5) 0.7098(11) -0.1699(5) 0.143(7) Uani 1 1 d . .
H16A H 0.2304 0.7270 -0.1943 0.171 Uiso 1 1 calc R U
C17 C 0.2232(5) 0.6397(13) -0.1609(5) 0.138(6) Uani 1 1 d . .
H17A H 0.2127 0.6071 -0.1798 0.166 Uiso 1 1 calc R U
C18 C 0.2261(4) 0.6114(6) -0.1244(5) 0.106(4) Uani 1 1 d . .
H18A H 0.2174 0.5615 -0.1184 0.127 Uiso 1 1 calc R U
C19 C 0.2426(4) 0.6624(10) -0.0978(4) 0.104(4) Uani 1 1 d . .
C20 C 0.2457(3) 0.6467(6) -0.0573(3) 0.079(3) Uani 1 1 d . .
H20A H 0.2748 0.6571 -0.0482 0.095 Uiso 1 1 calc R U
H20B H 0.2270 0.6821 -0.0447 0.095 Uiso 1 1 calc R U
C21 C 0.2629(5) 0.5192(8) -0.0462(3) 0.089(4) Uani 1 1 d . .
C22 C 0.2772(5) 0.3137(8) -0.0158(3) 0.078(3) Uani 1 1 d . .
C23 C 0.2360(5) 0.2891(7) -0.0161(3) 0.078(4) Uani 1 1 d . .
H23A H 0.2305 0.2370 -0.0118 0.094 Uiso 1 1 calc R U
C24 C 0.2015(5) 0.3397(8) -0.0227(3) 0.070(3) Uani 1 1 d . .
C25 C 0.2098(4) 0.4122(8) -0.0318(2) 0.066(3) Uani 1 1 d . .
H25A H 0.1872 0.4458 -0.0373 0.079 Uiso 1 1 calc R U
C26 C 0.2507(5) 0.4390(6) -0.0334(2) 0.056(3) Uani 1 1 d . .
C27 C 0.2853(4) 0.3908(9) -0.0246(3) 0.081(4) Uani 1 1 d . .
H27A H 0.3132 0.4096 -0.0246 0.098 Uiso 1 1 calc R U
C28 C -0.0584(4) 0.1199(7) 0.0385(3) 0.107(5) Uani 1 1 d . .
H28A H -0.0599 0.0798 0.0211 0.129 Uiso 1 1 calc R U
C29 C -0.0894(4) 0.1251(8) 0.0602(4) 0.115(5) Uani 1 1 d . .
H29A H -0.1127 0.0917 0.0581 0.138 Uiso 1 1 calc R U
C30 C -0.0873(5) 0.1802(11) 0.0860(4) 0.141(6) Uani 1 1 d . .
H30A H -0.1092 0.1864 0.1026 0.169 Uiso 1 1 calc R U
C31 C -0.0519(6) 0.2284(8) 0.0877(3) 0.133(5) Uani 1 1 d . .
H31A H -0.0488 0.2668 0.1058 0.160 Uiso 1 1 calc R U
C32 C -0.0225(4) 0.2170(8) 0.0621(4) 0.085(4) Uani 1 1 d . .
C33 C 0.0132(4) 0.2719(8) 0.0603(3) 0.129(5) Uani 1 1 d . U
H33A H 0.0092 0.3023 0.0377 0.155 Uiso 1 1 calc R U
H33B H 0.0393 0.2424 0.0579 0.155 Uiso 1 1 calc R U
C34 C 0.0466(6) 0.2976(12) 0.1148(5) 0.152(8) Uani 1 1 d . .
C35 C 0.1263(6) 0.1823(8) 0.3772(4) 0.134(5) Uani 1 1 d . .
H35A H 0.1416 0.1536 0.3952 0.161 Uiso 1 1 calc R U
C36 C 0.0829(6) 0.1896(11) 0.3815(4) 0.183(8) Uani 1 1 d . .
H36A H 0.0690 0.1731 0.4026 0.219 Uiso 1 1 calc R U
C37 C 0.0628(5) 0.2230(12) 0.3520(7) 0.223(10) Uani 1 1 d . .
H37A H 0.0334 0.2301 0.3520 0.267 Uiso 1 1 calc R U
C38 C 0.0849(7) 0.2469(10) 0.3220(5) 0.166(7) Uani 1 1 d . .
H38A H 0.0695 0.2657 0.3012 0.200 Uiso 1 1 calc R U
C39 C 0.1289(7) 0.2444(9) 0.3207(5) 0.121(6) Uani 1 1 d . .
C40 C 0.1551(4) 0.2721(8) 0.2937(4) 0.119(5) Uani 1 1 d . .
H40A H 0.1710 0.2294 0.2834 0.143 Uiso 1 1 calc R U
H40B H 0.1754 0.3083 0.3049 0.143 Uiso 1 1 calc R U
C41 C 0.1152(6) 0.2843(10) 0.2336(5) 0.134(7) Uani 1 1 d . .
C42 C 0.0114(4) 0.6966(8) 0.3152(4) 0.137(6) Uani 1 1 d D .
H42A H 0.0105 0.7437 0.3278 0.164 Uiso 1 1 calc R U
C43 C -0.0093(6) 0.6355(13) 0.3316(5) 0.192(8) Uani 1 1 d . .
H43A H -0.0237 0.6403 0.3538 0.230 Uiso 1 1 calc R U
C44 C -0.0070(5) 0.5677(11) 0.3125(6) 0.182(8) Uani 1 1 d . .
H44A H -0.0222 0.5248 0.3205 0.218 Uiso 1 1 calc R U
C45 C 0.0161(6) 0.5618(9) 0.2834(5) 0.166(8) Uani 1 1 d . .
H45A H 0.0203 0.5143 0.2718 0.199 Uiso 1 1 calc R U
C46 C 0.0343(4) 0.6290(11) 0.2701(4) 0.103(6) Uani 1 1 d . .
C47 C 0.0591(4) 0.6377(7) 0.2354(4) 0.126(5) Uani 1 1 d . .
H47A H 0.0418 0.6648 0.2165 0.151 Uiso 1 1 calc R U
H47B H 0.0846 0.6680 0.2407 0.151 Uiso 1 1 calc R U
C48 C 0.0473(5) 0.5187(11) 0.1981(4) 0.099(5) Uani 1 1 d . .
C49 C 0.0616(4) 0.3376(9) 0.1513(4) 0.081(4) Uani 1 1 d . U
C50 C 0.0851(4) 0.2966(7) 0.1753(4) 0.096(4) Uani 1 1 d . .
H50A H 0.0938 0.2464 0.1699 0.116 Uiso 1 1 calc R U
C51 C 0.0957(4) 0.3300(10) 0.2071(4) 0.084(4) Uani 1 1 d . .
C52 C 0.0832(4) 0.4001(10) 0.2157(3) 0.093(4) Uani 1 1 d . .
H52A H 0.0899 0.4200 0.2393 0.111 Uiso 1 1 calc R U
C53 C 0.0615(5) 0.4421(9) 0.1914(5) 0.089(4) Uani 1 1 d . .
C54 C 0.0491(3) 0.4093(9) 0.1575(4) 0.082(4) Uani 1 1 d . .
H54A H 0.0326 0.4366 0.1398 0.098 Uiso 1 1 calc R U
C55 C 0.5394(5) 0.1231(9) 0.0795(5) 0.152(7) Uani 1 1 d . .
H55A H 0.5490 0.1004 0.0578 0.182 Uiso 1 1 calc R U
C56 C 0.5629(5) 0.1232(9) 0.1099(6) 0.154(7) Uani 1 1 d . U
H56A H 0.5902 0.1016 0.1104 0.185 Uiso 1 1 calc R U
C57 C 0.5472(5) 0.1551(9) 0.1408(4) 0.149(6) Uani 1 1 d . U
H57A H 0.5640 0.1564 0.1628 0.179 Uiso 1 1 calc R U
C58 C 0.5066(5) 0.1858(8) 0.1404(5) 0.146(6) Uani 1 1 d . U
H58A H 0.4951 0.2079 0.1614 0.175 Uiso 1 1 calc R U
C59 C 0.4859(6) 0.1818(8) 0.1091(5) 0.110(5) Uani 1 1 d . U
C60 C 0.4421(5) 0.2130(8) 0.1024(3) 0.134(6) Uani 1 1 d . .
H60A H 0.4409 0.2425 0.0794 0.161 Uiso 1 1 calc R U
H60B H 0.4219 0.1707 0.0999 0.161 Uiso 1 1 calc R U
C61 C 0.4070(5) 0.2442(11) 0.1623(6) 0.156(8) Uani 1 1 d . .
C62 C 0.5736(5) 0.6390(11) 0.2449(4) 0.130(6) Uani 1 1 d . .
H62A H 0.5881 0.6845 0.2512 0.156 Uiso 1 1 calc R U
C63 C 0.5920(7) 0.5696(13) 0.2531(5) 0.182(10) Uani 1 1 d . .
H63A H 0.6200 0.5689 0.2626 0.219 Uiso 1 1 calc R U
C64 C 0.5711(8) 0.5006(17) 0.2480(7) 0.222(12) Uani 1 1 d . .
H64A H 0.5817 0.4539 0.2574 0.266 Uiso 1 1 calc R U
C65 C 0.5337(7) 0.5063(11) 0.2283(5) 0.177(7) Uani 1 1 d . .
H65A H 0.5211 0.4614 0.2187 0.213 Uiso 1 1 calc R U
C66 C 0.5127(5) 0.5783(11) 0.2216(3) 0.101(4) Uani 1 1 d . U
C67 C 0.4699(4) 0.5902(8) 0.2005(3) 0.140(5) Uani 1 1 d . U
H67A H 0.4522 0.6262 0.2138 0.168 Uiso 1 1 calc R U
H67B H 0.4743 0.6107 0.1758 0.168 Uiso 1 1 calc R U
C68 C 0.4271(5) 0.4915(11) 0.2259(5) 0.112(6) Uani 1 1 d . .
C69 C 0.2874(5) 0.1247(10) 0.3814(5) 0.156(6) Uani 1 1 d . .
H69A H 0.2688 0.1031 0.3982 0.188 Uiso 1 1 calc R U
C70 C 0.3301(6) 0.1123(9) 0.3859(4) 0.145(5) Uani 1 1 d . U
H70A H 0.3416 0.0845 0.4061 0.174 Uiso 1 1 calc R U
C71 C 0.3551(4) 0.1425(9) 0.3594(5) 0.130(5) Uani 1 1 d . .
H71A H 0.3846 0.1374 0.3625 0.156 Uiso 1 1 calc R U
C72 C 0.3406(5) 0.1768(9) 0.3312(4) 0.145(7) Uani 1 1 d . .
H72A H 0.3577 0.1924 0.3118 0.174 Uiso 1 1 calc R U
C73 C 0.2987(5) 0.1893(8) 0.3309(4) 0.100(5) Uani 1 1 d . .
C74 C 0.2767(4) 0.2311(8) 0.2992(4) 0.150(6) Uani 1 1 d . .
H74A H 0.2513 0.2024 0.2913 0.180 Uiso 1 1 calc R U
H74B H 0.2677 0.2815 0.3078 0.180 Uiso 1 1 calc R U
C75 C 0.3177(6) 0.3010(13) 0.2674(5) 0.133(6) Uani 1 1 d . U
C76 C 0.3919(5) 0.2971(9) 0.1909(4) 0.111(5) Uani 1 1 d . U
C77 C 0.4164(4) 0.3702(9) 0.1944(4) 0.110(4) Uani 1 1 d . U
H77A H 0.4393 0.3811 0.1795 0.132 Uiso 1 1 calc R U
C78 C 0.4031(5) 0.4200(10) 0.2206(4) 0.095(4) Uani 1 1 d . .
C79 C 0.3742(5) 0.3947(11) 0.2434(4) 0.120(6) Uani 1 1 d . .
H79A H 0.3689 0.4269 0.2635 0.144 Uiso 1 1 calc R U
C80 C 0.3510(6) 0.3278(12) 0.2417(5) 0.146(7) Uani 1 1 d . .
C81 C 0.3605(4) 0.2791(9) 0.2156(4) 0.128(6) Uani 1 1 d . .
H81A H 0.3460 0.2321 0.2134 0.153 Uiso 1 1 calc R U
C82 C 0.3208(6) 0.9407(9) -0.0560(5) 0.172(9) Uani 1 1 d . .
H82A H 0.3261 0.9326 -0.0810 0.206 Uiso 1 1 calc R U
C83 C 0.3345(5) 1.0000(11) -0.0387(5) 0.140(7) Uani 1 1 d . .
H83A H 0.3468 1.0398 -0.0522 0.168 Uiso 1 1 calc R U
C84 C 0.3321(4) 1.0077(7) -0.0011(6) 0.117(5) Uani 1 1 d . .
H84A H 0.3453 1.0498 0.0108 0.141 Uiso 1 1 calc R U
C85 C 0.3109(4) 0.9551(9) 0.0193(3) 0.105(5) Uani 1 1 d . .
H85A H 0.3078 0.9599 0.0449 0.126 Uiso 1 1 calc R U
C86 C 0.2951(3) 0.8972(8) -0.0001(4) 0.070(4) Uani 1 1 d . .
C87 C 0.2721(3) 0.8300(5) 0.0169(3) 0.076(3) Uani 1 1 d . .
H87A H 0.2419 0.8341 0.0103 0.091 Uiso 1 1 calc R U
H87B H 0.2825 0.7824 0.0060 0.091 Uiso 1 1 calc R U
C88 C 0.2440(5) 0.8451(7) 0.0767(3) 0.077(4) Uani 1 1 d . .
C89 C 0.5216(4) 0.9079(11) 0.1910(3) 0.114(5) Uani 1 1 d . .
H89A H 0.5495 0.8978 0.1994 0.137 Uiso 1 1 calc R U
C90 C 0.5116(6) 0.9819(11) 0.1785(4) 0.162(7) Uani 1 1 d . .
H90A H 0.5302 1.0236 0.1814 0.194 Uiso 1 1 calc R U
C91 C 0.4724(6) 0.9879(8) 0.1619(4) 0.145(6) Uani 1 1 d . .
H91A H 0.4645 1.0345 0.1505 0.174 Uiso 1 1 calc R U
C92 C 0.4428(4) 0.9254(11) 0.1610(3) 0.132(5) Uani 1 1 d . .
H92A H 0.4156 0.9335 0.1503 0.158 Uiso 1 1 calc R U
C93 C 0.4527(5) 0.8533(9) 0.1754(3) 0.094(4) Uani 1 1 d . U
C94 C 0.4239(4) 0.7842(8) 0.1768(3) 0.118(5) Uani 1 1 d . .
H94A H 0.4365 0.7407 0.1640 0.141 Uiso 1 1 calc R U
H94B H 0.4195 0.7695 0.2025 0.141 Uiso 1 1 calc R U
C95 C 0.3576(5) 0.8292(8) 0.1803(4) 0.095(5) Uani 1 1 d . .
C96 C 0.0672(4) 0.9575(10) 0.2760(3) 0.117(5) Uani 1 1 d . U
H96A H 0.0444 0.9539 0.2918 0.140 Uiso 1 1 calc R U
C97 C 0.0862(5) 1.0295(10) 0.2668(4) 0.149(6) Uani 1 1 d . U
H97A H 0.0747 1.0737 0.2773 0.179 Uiso 1 1 calc R U
C98 C 0.1178(5) 1.0391(11) 0.2452(5) 0.170(7) Uani 1 1 d . .
H98A H 0.1296 1.0876 0.2409 0.204 Uiso 1 1 calc R U
C99 C 0.1331(4) 0.9737(9) 0.2290(4) 0.128(5) Uani 1 1 d . .
H99A H 0.1546 0.9775 0.2119 0.153 Uiso 1 1 calc R U
C100 C 0.1170(4) 0.9021(8) 0.2377(3) 0.076(4) Uani 1 1 d . .
C101 C 0.1335(3) 0.8277(6) 0.2230(3) 0.093(4) Uani 1 1 d D .
H10B H 0.1446 0.7965 0.2437 0.111 Uiso 1 1 calc R U
H10C H 0.1102 0.7995 0.2108 0.111 Uiso 1 1 calc R U
C102 C 0.2022(5) 0.8352(7) 0.2082(4) 0.089(4) Uani 1 1 d . U
C103 C 0.2603(4) 0.8416(5) 0.1171(3) 0.068(3) Uani 1 1 d . .
C104 C 0.3012(3) 0.8375(6) 0.1298(4) 0.082(4) Uani 1 1 d . .
H10D H 0.3231 0.8361 0.1130 0.098 Uiso 1 1 calc R U
C105 C 0.3107(4) 0.8352(6) 0.1682(3) 0.084(4) Uani 1 1 d . .
C106 C 0.2773(5) 0.8367(6) 0.1921(3) 0.095(4) Uani 1 1 d . .
H10E H 0.2835 0.8362 0.2177 0.114 Uiso 1 1 calc R U
C107 C 0.2358(4) 0.8388(6) 0.1800(4) 0.083(4) Uani 1 1 d . .
C108 C 0.2272(3) 0.8416(5) 0.1424(4) 0.070(3) Uani 1 1 d . .
H10G H 0.1989 0.8435 0.1334 0.084 Uiso 1 1 calc R U

loop_
_atom_site_aniso_label
_atom_site_aniso_U_11
_atom_site_aniso_U_22
_atom_site_aniso_U_33
_atom_site_aniso_U_23
_atom_site_aniso_U_13
_atom_site_aniso_U_12
Pd1 0.0810(7) 0.0949(8) 0.1313(10) 0.0214(6) 0.0334(6) 0.0097(6)
Pd2 0.0627(6) 0.0796(7) 0.0886(7) -0.0120(5) 0.0051(5) -0.0072(5)
Pd3 0.1001(7) 0.0630(6) 0.0656(6) 0.0010(5) 0.0139(5) -0.0121(5)
Pd4 0.0645(6) 0.1178(9) 0.0896(7) 0.0199(6) -0.0110(5) -0.0126(6)
Pd5 0.0733(7) 0.1226(9) 0.0730(7) 0.0165(6) 0.0018(5) -0.0089(6)
Pd6 0.0653(6) 0.0829(7) 0.0870(7) -0.0092(5) 0.0156(5) -0.0069(5)
Br1 0.1165(11) 0.1236(13) 0.1675(13) 0.0246(10) 0.0298(9) -0.0124(9)
Br2 0.1355(12) 0.1155(13) 0.2019(16) 0.0426(11) 0.0108(11) -0.0101(10)
Br3 0.1020(10) 0.0930(11) 0.1691(13) 0.0209(9) 0.0036(9) -0.0001(8)
Br4 0.1397(11) 0.1503(14) 0.1076(11) 0.0086(9) -0.0125(9) 0.0276(10)
Br5 0.1246(11) 0.1227(12) 0.1341(12) -0.0312(9) -0.0125(9) 0.0219(9)
Br6 0.1086(11) 0.1348(14) 0.1779(14) -0.0411(10) 0.0210(9) -0.0047(9)
Br7 0.1375(12) 0.1795(16) 0.0960(10) 0.0095(9) -0.0138(8) 0.0119(10)
Br8 0.1281(11) 0.1746(16) 0.1277(12) 0.0287(10) 0.0339(9) 0.0056(10)
Br9 0.1186(11) 0.1817(16) 0.1374(12) -0.0490(11) 0.0310(9) -0.0174(10)
Br10 0.1524(13) 0.1143(13) 0.1606(14) 0.0137(10) -0.0262(10) -0.0203(10)
Br11 0.1317(11) 0.1537(14) 0.0998(10) 0.0208(9) -0.0131(8) -0.0115(10)
Br12 0.0920(10) 0.1419(14) 0.1457(12) -0.0071(9) -0.0148(8) -0.0090(9)
O1 0.112(7) 0.052(6) 0.201(9) 0.024(6) 0.014(5) -0.010(6)
O2 0.090(7) 0.087(7) 0.109(6) 0.023(5) -0.004(5) -0.029(5)
O3 0.110(7) 0.091(7) 0.194(9) 0.045(6) 0.048(6) -0.007(6)
O4 0.260(12) 0.166(11) 0.099(7) -0.006(7) 0.064(7) -0.093(9)
O5 0.131(8) 0.156(11) 0.158(11) -0.024(8) -0.002(8) 0.005(7)
O6 0.395(17) 0.170(12) 0.290(15) -0.039(10) 0.231(13) -0.109(11)
O7 0.297(15) 0.212(14) 0.148(10) -0.111(9) -0.056(9) -0.008(11)
O8 0.281(12) 0.098(9) 0.156(9) -0.007(7) -0.095(8) 0.028(9)
O9 0.152(9) 0.102(8) 0.121(8) -0.004(6) -0.016(6) 0.006(7)
O10 0.062(6) 0.243(11) 0.074(6) 0.023(6) -0.025(5) 0.027(7)
O11 0.104(7) 0.256(12) 0.067(6) -0.004(7) -0.033(5) -0.013(6)
O12 0.100(6) 0.317(13) 0.054(6) -0.003(7) 0.007(5) 0.004(6)
N1 0.116(9) 0.079(8) 0.100(9) -0.003(7) 0.050(8) -0.026(7)
N2 0.090(8) 0.066(8) 0.102(7) 0.002(5) 0.006(6) -0.002(7)
N3 0.056(8) 0.088(9) 0.153(11) -0.013(8) 0.028(7) -0.039(6)
N4 0.033(6) 0.072(8) 0.159(9) 0.013(7) 0.017(5) -0.037(6)
N5 0.092(7) 0.062(8) 0.093(10) -0.014(7) -0.008(6) -0.005(6)
N6 0.079(8) 0.050(8) 0.125(8) -0.006(7) 0.020(6) -0.003(6)
N7 0.071(7) 0.107(8) 0.100(8) 0.039(6) -0.032(7) -0.017(6)
N8 0.070(8) 0.111(10) 0.169(12) 0.015(9) 0.003(7) -0.027(7)
N9 0.091(9) 0.081(8) 0.089(7) 0.024(6) -0.007(6) 0.019(7)
N10 0.125(10) 0.119(11) 0.107(10) 0.026(8) -0.010(7) -0.007(8)
N11 0.125(11) 0.173(12) 0.044(8) 0.035(7) 0.013(8) 0.023(8)
N12 0.177(12) 0.122(11) 0.142(12) 0.066(9) 0.014(9) -0.061(9)
N13 0.042(7) 0.097(8) 0.082(8) -0.037(6) -0.005(6) 0.006(6)
N14 0.173(14) 0.22(2) 0.106(11) 0.012(11) -0.033(9) -0.095(12)
N15 0.100(10) 0.167(11) 0.081(9) 0.015(8) 0.042(9) -0.014(8)
N16 0.140(9) 0.099(9) 0.105(10) 0.039(9) -0.031(8) 0.033(7)
N17 0.049(7) 0.177(14) 0.088(9) 0.013(9) 0.035(5) -0.052(8)
N18 0.120(10) 0.096(10) 0.098(9) 0.010(7) 0.017(7) 0.012(8)
N19 0.102(8) 0.043(7) 0.116(10) -0.019(7) 0.030(7) -0.032(5)
N20 0.114(9) 0.108(8) 0.029(6) 0.012(6) -0.003(6) -0.022(6)
N21 0.041(6) 0.101(9) 0.094(7) 0.035(6) -0.002(5) 0.023(6)
N22 0.075(10) 0.176(11) 0.076(9) 0.017(7) 0.021(7) 0.016(8)
N23 0.055(7) 0.102(9) 0.073(7) -0.012(6) -0.026(5) 0.002(7)
N24 0.035(5) 0.134(7) 0.080(6) 0.021(5) 0.017(5) 0.007(6)
C1 0.124(10) 0.073(8) 0.169(11) -0.005(9) 0.051(10) -0.009(7)
C2 0.165(12) 0.164(12) 0.121(11) -0.006(10) 0.010(10) -0.015(10)
C3 0.143(11) 0.133(11) 0.111(10) 0.012(9) 0.042(9) 0.013(9)
C4 0.112(11) 0.088(11) 0.109(12) 0.030(10) 0.030(10) -0.030(8)
C5 0.083(9) 0.107(10) 0.143(11) 0.017(10) 0.029(10) -0.003(8)
C6 0.070(7) 0.059(7) 0.118(8) 0.009(6) 0.001(7) 0.013(6)
C7 0.045(10) 0.065(11) 0.155(12) -0.016(9) -0.004(8) 0.019(11)
C8 0.120(14) 0.090(11) 0.184(16) -0.074(11) 0.024(12) -0.066(10)
C9 0.162(17) 0.23(2) 0.25(2) -0.137(16) 0.125(15) -0.061(15)
C10 0.20(2) 0.193(19) 0.21(2) -0.073(15) 0.113(16) -0.090(15)
C11 0.134(14) 0.121(14) 0.175(16) -0.056(11) 0.046(14) -0.058(11)
C12 0.126(14) 0.075(11) 0.133(14) -0.035(9) 0.049(13) -0.003(11)
C13 0.117(12) 0.083(10) 0.108(11) 0.000(8) 0.039(8) -0.026(9)
C14 0.091(14) 0.041(10) 0.092(10) -0.006(8) 0.010(9) -0.029(10)
C15 0.234(16) 0.087(12) 0.044(10) 0.006(9) 0.009(10) -0.029(10)
C16 0.220(17) 0.097(14) 0.109(15) -0.015(13) -0.017(12) -0.015(13)
C17 0.168(14) 0.17(2) 0.076(14) -0.047(13) -0.059(11) 0.043(14)
C18 0.144(11) 0.045(9) 0.128(13) -0.027(10) -0.005(10) -0.041(8)
C19 0.122(11) 0.087(13) 0.104(14) -0.031(12) 0.033(9) -0.037(9)
C20 0.128(10) 0.046(9) 0.064(9) 0.003(7) 0.013(7) -0.013(7)
C21 0.118(16) 0.068(12) 0.083(9) 0.017(8) 0.020(9) -0.047(12)
C22 0.075(12) 0.060(11) 0.100(9) -0.026(7) 0.022(8) -0.006(10)
C23 0.081(10) 0.051(9) 0.105(9) -0.013(7) 0.040(8) -0.029(10)
C24 0.093(13) 0.038(10) 0.079(8) -0.017(7) 0.017(8) -0.019(11)
C25 0.051(10) 0.074(11) 0.073(8) -0.006(7) -0.004(6) -0.030(8)
C26 0.070(10) 0.049(9) 0.049(7) 0.002(6) 0.002(7) 0.000(9)
C27 0.080(11) 0.066(10) 0.096(9) 0.003(7) -0.017(7) -0.048(9)
C28 0.032(9) 0.143(13) 0.150(12) -0.051(9) 0.038(8) 0.006(9)
C29 0.048(10) 0.111(12) 0.191(15) -0.061(10) 0.056(9) -0.020(8)
C30 0.101(13) 0.145(16) 0.180(17) -0.038(12) 0.038(11) -0.007(12)
C31 0.173(16) 0.151(15) 0.075(11) -0.050(9) 0.011(11) -0.018(13)
C32 0.096(11) 0.115(12) 0.045(9) -0.027(8) 0.030(8) -0.044(9)
C33 0.143(9) 0.155(9) 0.089(8) -0.052(8) 0.001(7) -0.052(8)
C34 0.18(2) 0.148(19) 0.13(2) -0.032(18) 0.095(16) -0.010(17)
C35 0.078(13) 0.184(15) 0.139(15) 0.027(11) -0.016(10) -0.013(11)
C36 0.057(13) 0.35(2) 0.144(15) 0.069(14) -0.004(11) 0.006(13)
C37 0.060(13) 0.38(3) 0.23(2) 0.09(2) -0.013(16) 0.045(14)
C38 0.092(16) 0.26(2) 0.148(17) 0.074(13) 0.005(13) 0.017(14)
C39 0.130(19) 0.156(14) 0.074(14) 0.011(11) -0.055(13) 0.020(13)
C40 0.165(15) 0.122(13) 0.072(11) 0.003(9) 0.025(12) 0.004(11)
C41 0.236(19) 0.092(15) 0.071(13) -0.034(13) -0.032(12) -0.049(15)
C42 0.129(13) 0.085(12) 0.201(17) 0.028(11) 0.088(12) -0.008(10)
C43 0.246(19) 0.16(2) 0.179(18) -0.005(15) 0.130(14) -0.005(17)
C44 0.205(17) 0.155(19) 0.19(2) 0.037(16) 0.124(14) -0.066(15)
C45 0.223(19) 0.105(14) 0.171(17) 0.050(13) 0.030(13) -0.102(14)
C46 0.094(11) 0.126(16) 0.090(12) -0.046(12) 0.021(9) 0.030(11)
C47 0.145(12) 0.066(11) 0.166(15) -0.060(10) -0.017(11) 0.015(9)
C48 0.106(14) 0.116(18) 0.072(12) 0.030(11) -0.035(10) -0.001(13)
C49 0.110(9) 0.077(8) 0.055(8) -0.029(8) 0.009(7) -0.024(7)
C50 0.127(11) 0.100(11) 0.060(10) 0.008(10) -0.040(8) 0.022(9)
C51 0.106(10) 0.094(15) 0.049(11) 0.033(10) -0.028(8) 0.015(10)
C52 0.124(12) 0.066(12) 0.087(12) 0.025(10) -0.028(9) 0.010(9)
C53 0.106(12) 0.064(12) 0.099(14) 0.013(12) 0.040(11) 0.004(10)
C54 0.095(9) 0.109(14) 0.040(9) 0.012(8) -0.014(7) -0.023(9)
C55 0.097(14) 0.173(16) 0.185(18) 0.076(13) 0.003(13) 0.022(12)
C56 0.128(11) 0.150(12) 0.183(13) 0.050(11) -0.009(11) -0.011(9)
C57 0.134(11) 0.141(11) 0.171(11) 0.021(9) -0.024(10) -0.039(9)
C58 0.135(11) 0.143(11) 0.156(11) -0.016(9) -0.034(10) 0.005(9)
C59 0.139(11) 0.093(9) 0.101(10) 0.016(9) 0.029(10) -0.009(9)
C60 0.181(16) 0.133(13) 0.091(11) -0.028(9) 0.043(11) 0.056(11)
C61 0.104(13) 0.126(17) 0.24(2) 0.082(17) -0.013(13) -0.066(13)
C62 0.047(10) 0.20(2) 0.146(13) -0.021(12) -0.024(9) -0.056(11)
C63 0.18(2) 0.19(2) 0.177(16) 0.038(17) -0.058(15) 0.134(19)
C64 0.18(2) 0.26(3) 0.23(2) 0.03(3) -0.023(17) 0.05(3)
C65 0.20(2) 0.115(16) 0.22(2) 0.056(13) -0.010(15) -0.013(16)
C66 0.105(9) 0.094(9) 0.104(8) 0.006(8) 0.010(7) -0.043(9)
C67 0.134(9) 0.118(9) 0.166(10) 0.040(8) -0.026(8) -0.041(8)
C68 0.112(14) 0.110(18) 0.113(19) 0.033(14) -0.027(14) -0.004(13)
C69 0.110(15) 0.244(19) 0.117(14) 0.059(12) 0.029(11) -0.014(13)
C70 0.088(10) 0.188(12) 0.156(11) 0.028(9) -0.036(10) 0.008(10)
C71 0.083(12) 0.156(15) 0.152(16) 0.027(11) 0.017(12) -0.052(11)
C72 0.068(13) 0.234(19) 0.134(15) 0.090(12) 0.013(10) 0.028(11)
C73 0.088(14) 0.141(13) 0.074(12) 0.010(9) 0.047(10) -0.025(11)
C74 0.161(14) 0.159(15) 0.134(14) 0.043(11) 0.073(13) 0.001(11)
C75 0.144(10) 0.143(11) 0.116(10) -0.045(9) 0.046(8) 0.013(10)
C76 0.136(10) 0.100(9) 0.093(9) -0.034(8) -0.043(8) 0.029(8)
C77 0.106(8) 0.108(9) 0.115(9) 0.061(7) -0.017(7) -0.034(8)
C78 0.105(13) 0.092(13) 0.088(12) -0.010(11) 0.005(9) 0.017(11)
C79 0.090(13) 0.183(19) 0.089(12) 0.027(12) 0.036(10) 0.006(11)
C80 0.121(15) 0.17(2) 0.153(17) -0.009(15) 0.055(13) 0.015(13)
C81 0.125(12) 0.149(16) 0.114(13) 0.063(11) 0.079(10) -0.018(10)
C82 0.249(19) 0.045(11) 0.23(2) -0.029(12) 0.055(15) -0.082(12)
C83 0.158(14) 0.16(2) 0.103(14) 0.043(14) 0.061(12) 0.003(13)
C84 0.090(10) 0.050(10) 0.209(19) -0.008(12) -0.037(11) -0.047(8)
C85 0.155(13) 0.075(11) 0.084(11) -0.044(10) 0.000(9) -0.050(9)
C86 0.072(9) 0.083(12) 0.059(10) 0.019(9) 0.037(8) 0.000(8)
C87 0.065(8) 0.058(9) 0.106(11) -0.004(7) 0.023(7) 0.008(6)
C88 0.090(13) 0.104(11) 0.037(11) -0.003(8) 0.012(10) -0.036(10)
C89 0.088(11) 0.156(16) 0.097(10) 0.020(10) -0.006(8) -0.074(12)
C90 0.160(18) 0.136(17) 0.188(17) 0.089(13) -0.021(13) -0.028(15)
C91 0.153(16) 0.058(11) 0.222(18) 0.027(11) -0.023(14) 0.014(12)
C92 0.119(13) 0.125(15) 0.149(13) 0.008(11) -0.025(9) 0.000(12)
C93 0.098(9) 0.093(9) 0.089(8) 0.012(7) 0.000(7) 0.023(9)
C94 0.040(8) 0.149(14) 0.160(12) 0.021(10) -0.052(8) -0.022(9)
C95 0.067(12) 0.129(13) 0.085(14) 0.050(11) -0.057(11) -0.031(9)
C96 0.100(8) 0.127(9) 0.126(9) 0.001(8) 0.037(7) 0.026(8)
C97 0.160(10) 0.097(10) 0.190(11) -0.012(8) -0.006(9) 0.012(9)
C98 0.176(17) 0.115(17) 0.221(19) -0.015(14) 0.034(13) -0.064(14)
C99 0.144(13) 0.062(11) 0.177(15) 0.027(11) 0.008(10) -0.063(11)
C100 0.034(8) 0.115(13) 0.079(9) 0.011(9) -0.002(7) -0.030(9)
C101 0.071(9) 0.102(11) 0.107(10) -0.014(8) 0.026(7) 0.032(8)
C102 0.069(8) 0.133(9) 0.069(8) 0.012(7) 0.036(8) -0.014(7)
C103 0.034(8) 0.103(9) 0.067(10) 0.015(7) 0.004(8) 0.016(7)
C104 0.030(8) 0.120(10) 0.099(12) -0.007(8) 0.034(7) 0.012(7)
C105 0.113(13) 0.108(10) 0.031(8) -0.003(7) 0.009(9) 0.020(8)
C106 0.105(11) 0.139(11) 0.042(8) 0.012(7) 0.026(9) -0.003(9)
C107 0.049(9) 0.124(10) 0.073(11) 0.038(8) -0.021(9) 0.002(8)
C108 0.047(8) 0.080(8) 0.082(10) 0.026(7) -0.010(8) -0.003(6)

loop_
_atom_type_symbol
_atom_type_description
_atom_type_scat_dispersion_real
_atom_type_scat_dispersion_imag
_atom_type_scat_source
C C 0.0033 0.0016 'International Tables Vol C Tables 4.2.6.8 and 6.1.1.4'
H H 0.0000 0.0000 'International Tables Vol C Tables 4.2.6.8 and 6.1.1.4'
Br Br -0.2901 2.4595 'International Tables Vol C Tables 4.2.6.8 and 6.1.1.4'
N N 0.0061 0.0033 'International Tables Vol C Tables 4.2.6.8 and 6.1.1.4'
O O 0.0106 0.0060 'International Tables Vol C Tables 4.2.6.8 and 6.1.1.4'
Pd Pd -0.9988 1.0072 'International Tables Vol C Tables 4.2.6.8 and 6.1.1.4'

loop_
_geom_angle_atom_site_label_1
_geom_angle_atom_site_label_2
_geom_angle_atom_site_label_3
_geom_angle
N1 Pd1 N7 178.6(3)
N1 Pd1 Br2 90.2(2)
N7 Pd1 Br2 91.2(2)
N1 Pd1 Br1 90.7(2)
N7 Pd1 Br1 87.9(2)
Br2 Pd1 Br1 178.05(6)
N13 Pd2 N3 175.7(5)
N13 Pd2 Br4 89.2(2)
N3 Pd2 Br4 88.7(3)
N13 Pd2 Br3 91.0(2)
N3 Pd2 Br3 91.1(3)
Br4 Pd2 Br3 179.14(6)
N5 Pd3 N19 175.6(6)
N5 Pd3 Br5 88.3(2)
N19 Pd3 Br5 92.1(2)
N5 Pd3 Br6 91.0(2)
N19 Pd3 Br6 88.6(2)
Br5 Pd3 Br6 179.00(6)
N21 Pd4 N9 176.8(5)
N21 Pd4 Br7 88.5(2)
N9 Pd4 Br7 92.2(2)
N21 Pd4 Br8 90.0(2)
N9 Pd4 Br8 89.3(2)
Br7 Pd4 Br8 178.44(6)
N15 Pd5 N11 176.7(6)
N15 Pd5 Br10 91.0(3)
N11 Pd5 Br10 89.8(3)
N15 Pd5 Br9 89.1(3)
N11 Pd5 Br9 90.1(3)
Br10 Pd5 Br9 178.87(6)
N17 Pd6 N23 179.0(6)
N17 Pd6 Br12 92.5(3)
N23 Pd6 Br12 87.6(2)
N17 Pd6 Br11 89.5(3)
N23 Pd6 Br11 90.4(2)
Br12 Pd6 Br11 177.90(6)
C5 N1 C1 112.2(13)
C5 N1 Pd1 124.7(12)
C1 N1 Pd1 122.7(11)
C7 N2 C6 121.9(10)
C7 N2 H2B 119.0
C6 N2 H2B 119.0
C8 N3 C12 118.6(12)
C8 N3 Pd2 122.2(12)
C12 N3 Pd2 119.0(12)
C14 N4 C13 124.8(11)
C14 N4 H4B 117.6
C13 N4 H4B 117.6
C15 N5 C19 122.9(11)
C15 N5 Pd3 117.6(11)
C19 N5 Pd3 119.5(10)
C21 N6 C20 121.4(11)
C21 N6 H6C 119.3
C20 N6 H6C 119.3
C59 N7 C55 123.0(15)
C59 N7 Pd1 123.8(13)
C55 N7 Pd1 113.0(13)
C61 N8 C60 129.3(14)
C61 N8 H8B 115.4
C60 N8 H8B 115.4
C66 N9 C62 118.0(12)
C66 N9 Pd4 123.1(12)
C62 N9 Pd4 118.8(13)
C68 N10 C67 118.7(14)
C68 N10 H10H 120.7
C67 N10 H10H 120.7
C73 N11 C69 116.1(14)
C73 N11 Pd5 127.7(12)
C69 N11 Pd5 116.2(12)
C75 N12 C74 109.5(17)
C75 N12 H12A 125.3
C74 N12 H12A 125.3
C32 N13 C28 113.0(10)
C32 N13 Pd2 128.0(10)
C28 N13 Pd2 119.0(8)
C34 N14 C33 107.1(19)
C34 N14 H14A 126.5
C33 N14 H14A 126.5
C39 N15 C35 121.8(15)
C39 N15 Pd5 123.5(13)
C35 N15 Pd5 113.8(13)
C41 N16 C40 130.9(15)
C41 N16 H16B 114.6
C40 N16 H16B 114.6
C42 N17 C46 116.4(14)
C42 N17 Pd6 115.7(14)
C46 N17 Pd6 127.5(13)
C48 N18 C47 125.2(13)
C48 N18 H18B 117.4
C47 N18 H18B 117.4
C82 N19 C86 122.5(12)
C82 N19 Pd3 109.1(12)
C86 N19 Pd3 128.4(11)
C88 N20 C87 117.8(10)
C88 N20 H20C 121.1
C87 N20 H20C 121.1
C89 N21 C93 125.1(11)
C89 N21 Pd4 119.3(10)
C93 N21 Pd4 114.8(10)
C95 N22 C94 115.9(12)
C95 N22 H22A 122.0
C94 N22 H22A 122.0
C100 N23 C96 121.4(11)
C100 N23 Pd6 123.6(9)
C96 N23 Pd6 115.0(10)
C102 N24 C101 121.2(10)
C102 N24 H24A 119.4
C101 N24 H24A 119.4
C2 C1 N1 127.2(16)
C2 C1 H1A 116.4
N1 C1 H1A 116.4
C1 C2 C3 119.2(19)
C1 C2 H2A 120.4
C3 C2 H2A 120.4
C2 C3 C4 119.3(17)
C2 C3 H3A 120.4
C4 C3 H3A 120.3
C3 C4 C5 123.2(16)
C3 C4 H4A 118.4
C5 C4 H4A 118.4
N1 C5 C4 118.8(16)
N1 C5 C6 114.2(16)
C4 C5 C6 127.0(16)
N2 C6 C5 112.9(11)
N2 C6 H6A 109.0
C5 C6 H6A 109.0
N2 C6 H6B 109.0
C5 C6 H6B 109.0
H6A C6 H6B 107.8
O1 C7 N2 124.2(12)
O1 C7 C22 121.6(13)
N2 C7 C22 114.2(13)
C9 C8 N3 123.1(14)
C9 C8 H8A 118.4
N3 C8 H8A 118.4
C8 C9 C10 119.4(16)
C8 C9 H9A 120.3
C10 C9 H9A 120.3
C11 C10 C9 119.6(16)
C11 C10 H10A 120.2
C9 C10 H10A 120.2
C10 C11 C12 115.6(15)
C10 C11 H11A 122.2
C12 C11 H11A 122.2
N3 C12 C11 122.6(13)
N3 C12 C13 120.9(15)
C11 C12 C13 116.1(17)
N4 C13 C12 117.3(11)
N4 C13 H13A 108.0
C12 C13 H13A 108.0
N4 C13 H13B 108.0
C12 C13 H13B 108.0
H13A C13 H13B 107.2
N4 C14 O2 123.1(15)
N4 C14 C24 123.7(13)
O2 C14 C24 113.1(13)
C16 C15 N5 119.1(14)
C16 C15 H15A 120.4
N5 C15 H15A 120.4
C15 C16 C17 120.5(18)
C15 C16 H16A 119.7
C17 C16 H16A 119.7
C16 C17 C18 123.1(17)
C16 C17 H17A 118.4
C18 C17 H17A 118.4
C19 C18 C17 115.6(13)
C19 C18 H18A 122.2
C17 C18 H18A 122.2
N5 C19 C18 118.1(13)
N5 C19 C20 116.8(13)
C18 C19 C20 124.8(15)
N6 C20 C19 114.0(10)
N6 C20 H20A 108.8
C19 C20 H20A 108.8
N6 C20 H20B 108.8
C19 C20 H20B 108.8
H20A C20 H20B 107.7
O3 C21 N6 122.4(13)
O3 C21 C26 117.6(15)
N6 C21 C26 120.0(13)
C23 C22 C27 118.5(11)
C23 C22 C7 117.3(14)
C27 C22 C7 124.2(14)
C22 C23 C24 122.2(12)
C22 C23 H23A 118.9
C24 C23 H23A 118.9
C25 C24 C23 118.3(12)
C25 C24 C14 122.0(14)
C23 C24 C14 119.6(13)
C24 C25 C26 121.6(12)
C24 C25 H25A 119.2
C26 C25 H25A 119.2
C25 C26 C27 120.7(10)
C25 C26 C21 124.8(13)
C27 C26 C21 114.4(13)
C26 C27 C22 118.5(10)
C26 C27 H27A 120.8
C22 C27 H27A 120.8
C29 C28 N13 127.4(12)
C29 C28 H28A 116.3
N13 C28 H28A 116.3
C28 C29 C30 117.3(13)
C28 C29 H29A 121.3
C30 C29 H29A 121.3
C29 C30 C31 118.9(14)
C29 C30 H30A 120.6
C31 C30 H30A 120.6
C32 C31 C30 116.7(13)
C32 C31 H31A 121.7
C30 C31 H31A 121.7
N13 C32 C31 126.6(12)
N13 C32 C33 114.7(12)
C31 C32 C33 118.5(15)
C32 C33 N14 117.4(11)
C32 C33 H33A 107.9
N14 C33 H33A 107.9
C32 C33 H33B 107.9
N14 C33 H33B 107.9
H33A C33 H33B 107.2
O7 C34 N14 124(2)
O7 C34 C49 113(2)
N14 C34 C49 122(2)
N15 C35 C36 125.8(13)
N15 C35 H35A 117.1
C36 C35 H35A 117.1
C37 C36 C35 112.7(15)
C37 C36 H36A 123.6
C35 C36 H36A 123.6
C36 C37 C38 121.1(17)
C36 C37 H37A 119.4
C38 C37 H37A 119.4
C37 C38 C39 123.4(18)
C37 C38 H38A 118.3
C39 C38 H38A 118.3
N15 C39 C40 116.4(19)
N15 C39 C38 114.4(17)
C40 C39 C38 129.2(16)
C39 C40 N16 111.2(13)
C39 C40 H40A 109.4
N16 C40 H40A 109.4
C39 C40 H40B 109.4
N16 C40 H40B 109.4
H40A C40 H40B 108.0
O8 C41 N16 110.8(19)
O8 C41 C51 125.6(15)
N16 C41 C51 123.3(16)
N17 C42 C43 127.8(14)
N17 C42 H42A 116.1
C43 C42 H42A 116.1
C44 C43 C42 114.1(16)
C44 C43 H43A 122.9
C42 C43 H43A 122.9
C45 C44 C43 121.0(19)
C45 C44 H44A 119.5
C43 C44 H44A 119.5
C44 C45 C46 117.3(17)
C44 C45 H45A 121.3
C46 C45 H45A 121.3
N17 C46 C45 122.9(14)
N17 C46 C47 110.1(17)
C45 C46 C47 127.0(17)
N18 C47 C46 109.9(12)
N18 C47 H47A 109.7
C46 C47 H47A 109.7
N18 C47 H47B 109.7
C46 C47 H47B 109.7
H47A C47 H47B 108.2
O9 C48 N18 118.2(18)
O9 C48 C53 124.7(17)
N18 C48 C53 117.1(14)
C50 C49 C54 123.9(13)
C50 C49 C34 117.3(17)
C54 C49 C34 118.7(17)
C51 C50 C49 116.6(14)
C51 C50 H50A 121.7
C49 C50 H50A 121.7
C52 C51 C50 122.9(13)
C52 C51 C41 120.1(16)
C50 C51 C41 116.3(17)
C53 C52 C51 120.5(14)
C53 C52 H52A 119.8
C51 C52 H52A 119.8
C52 C53 C54 118.8(14)
C52 C53 C48 124.2(17)
C54 C53 C48 116.9(18)
C49 C54 C53 117.1(13)
C49 C54 H54A 121.4
C53 C54 H54A 121.4
C56 C55 N7 118.4(18)
C56 C55 H55A 120.8
N7 C55 H55A 120.8
C55 C56 C57 118.6(18)
C55 C56 H56A 120.7
C57 C56 H56A 120.7
C56 C57 C58 120.9(17)
C56 C57 H57A 119.5
C58 C57 H57A 119.5
C59 C58 C57 115.3(18)
C59 C58 H58A 122.3
C57 C58 H58A 122.3
N7 C59 C58 123.4(19)
N7 C59 C60 112.3(18)
C58 C59 C60 124.1(18)
N8 C60 C59 109.5(13)
N8 C60 H60A 109.8
C59 C60 H60A 109.8
N8 C60 H60B 109.8
C59 C60 H60B 109.8
H60A C60 H60B 108.2
O4 C61 N8 113(2)
O4 C61 C76 118.0(18)
N8 C61 C76 128.5(16)
C63 C62 N9 120.6(15)
C63 C62 H62A 119.7
N9 C62 H62A 119.7
C62 C63 C64 123(2)
C62 C63 H63A 118.5
C64 C63 H63A 118.5
C65 C64 C63 114(3)
C65 C64 H64A 123.0
C63 C64 H64A 123.0
C64 C65 C66 123(2)
C64 C65 H65A 118.7
C66 C65 H65A 118.7
N9 C66 C65 119.8(14)
N9 C66 C67 112.7(16)
C65 C66 C67 126.3(16)
N10 C67 C66 106.5(11)
N10 C67 H67A 110.4
C66 C67 H67A 110.4
N10 C67 H67B 110.4
C66 C67 H67B 110.4
H67A C67 H67B 108.6
O5 C68 N10 123(2)
O5 C68 C78 120.0(18)
N10 C68 C78 116.9(17)
N11 C69 C70 120.6(14)
N11 C69 H69A 119.7
C70 C69 H69A 119.7
C69 C70 C71 116.5(14)
C69 C70 H70A 121.8
C71 C70 H70A 121.8
C72 C71 C70 123.4(16)
C72 C71 H71A 118.3
C70 C71 H71A 118.3
C71 C72 C73 114.5(16)
C71 C72 H72A 122.8
C73 C72 H72A 122.8
N11 C73 C72 128.5(16)
N11 C73 C74 110.6(15)
C72 C73 C74 120.8(14)
N12 C74 C73 113.2(11)
N12 C74 H74A 108.9
C73 C74 H74A 108.9
N12 C74 H74B 108.9
C73 C74 H74B 108.9
H74A C74 H74B 107.7
N12 C75 O6 131(2)
N12 C75 C80 123.8(19)
O6 C75 C80 103.8(19)
C81 C76 C61 124.2(17)
C81 C76 C77 121.2(12)
C61 C76 C77 114.4(17)
C78 C77 C76 115.6(14)
C78 C77 H77A 122.2
C76 C77 H77A 122.2
C79 C78 C77 117.1(16)
C79 C78 C68 124.2(16)
C77 C78 C68 117.7(17)
C78 C79 C80 129.2(17)
C78 C79 H79A 115.4
C80 C79 H79A 115.4
C81 C80 C79 116.2(17)
C81 C80 C75 115.3(18)
C79 C80 C75 128.4(18)
C80 C81 C76 120.1(16)
C80 C81 H81A 120.0
C76 C81 H81A 120.0
C83 C82 N19 116.7(18)
C83 C82 H82A 121.6
N19 C82 H82A 121.6
C82 C83 C84 122.4(18)
C82 C83 H83A 118.8
C84 C83 H83A 118.8
C83 C84 C85 121.0(13)
C83 C84 H84A 119.5
C85 C84 H84A 119.5
C86 C85 C84 114.2(12)
C86 C85 H85A 122.9
C84 C85 H85A 122.9
C85 C86 N19 122.5(11)
C85 C86 C87 123.7(14)
N19 C86 C87 113.8(14)
N20 C87 C86 114.3(9)
N20 C87 H87A 108.7
C86 C87 H87A 108.7
N20 C87 H87B 108.7
C86 C87 H87B 108.7
H87A C87 H87B 107.6
O10 C88 N20 125.7(12)
O10 C88 C103 128.5(13)
N20 C88 C103 105.7(12)
N21 C89 C90 123.0(14)
N21 C89 H89A 118.5
C90 C89 H89A 118.5
C91 C90 C89 114.0(16)
C91 C90 H90A 123.0
C89 C90 H90A 123.0
C90 C91 C92 122.1(15)
C90 C91 H91A 118.9
C92 C91 H91A 118.9
C93 C92 C91 122.7(14)
C93 C92 H92A 118.6
C91 C92 H92A 118.6
N21 C93 C92 112.4(13)
N21 C93 C94 120.2(14)
C92 C93 C94 127.3(15)
N22 C94 C93 106.8(12)
N22 C94 H94A 110.4
C93 C94 H94A 110.4
N22 C94 H94B 110.4
C93 C94 H94B 110.4
H94A C94 H94B 108.6
N22 C95 O11 127.5(13)
N22 C95 C105 123.3(14)
O11 C95 C105 109.2(14)
N23 C96 C97 115.2(12)
N23 C96 H96A 122.4
C97 C96 H96A 122.4
C98 C97 C96 126.0(17)
C98 C97 H97A 117.0
C96 C97 H97A 117.0
C97 C98 C99 115.8(18)
C97 C98 H98A 122.1
C99 C98 H98A 122.1
C98 C99 C100 120.9(15)
C98 C99 H99A 119.5
C100 C99 H99A 119.5
N23 C100 C99 120.5(13)
N23 C100 C101 115.3(11)
C99 C100 C101 124.2(13)
N24 C101 C100 112.1(9)
N24 C101 H10B 109.2
C100 C101 H10B 109.2
N24 C101 H10C 109.2
C100 C101 H10C 109.2
H10B C101 H10C 107.9
N24 C102 O12 125.7(12)
N24 C102 C107 120.0(12)
O12 C102 C107 113.8(12)
C104 C103 C108 119.9(10)
C104 C103 C88 127.3(12)
C108 C103 C88 112.8(11)
C103 C104 C105 120.1(10)
C103 C104 H10D 120.0
C105 C104 H10D 120.0
C106 C105 C104 118.2(11)
C106 C105 C95 124.9(13)
C104 C105 C95 116.9(12)
C107 C106 C105 123.0(11)
C107 C106 H10E 118.5
C105 C106 H10E 118.5
C106 C107 C108 117.9(10)
C106 C107 C102 118.5(12)
C108 C107 C102 123.6(12)
C107 C108 C103 121.0(10)
C107 C108 H10G 119.5
C103 C108 H10G 119.5

loop_
_geom_bond_atom_site_label_1
_geom_bond_atom_site_label_2
_geom_bond_distance
Pd1 N1 2.032(10)
Pd1 N7 2.097(9)
Pd1 Br2 2.4049(17)
Pd1 Br1 2.4362(16)
Pd2 N13 1.970(8)
Pd2 N3 2.038(9)
Pd2 Br4 2.3963(16)
Pd2 Br3 2.4195(15)
Pd3 N5 2.031(8)
Pd3 N19 2.032(8)
Pd3 Br5 2.3947(15)
Pd3 Br6 2.4061(15)
Pd4 N21 2.018(8)
Pd4 N9 2.068(8)
Pd4 Br7 2.4050(16)
Pd4 Br8 2.4200(16)
Pd5 N15 2.010(11)
Pd5 N11 2.039(10)
Pd5 Br10 2.3879(17)
Pd5 Br9 2.4185(17)
Pd6 N17 2.021(11)
Pd6 N23 2.029(9)
Pd6 Br12 2.4019(15)
Pd6 Br11 2.4092(15)
O1 C7 1.194(12)
O2 C14 1.265(12)
O3 C21 1.259(12)
O4 C61 1.263(15)
O5 C68 1.210(15)
O6 C75 1.258(15)
O7 C34 1.261(17)
O8 C41 1.279(16)
O9 C48 1.234(12)
O10 C88 1.166(12)
O11 C95 1.290(13)
O12 C102 1.250(11)
N1 C5 1.342(13)
N1 C1 1.478(14)
N2 C7 1.388(12)
N2 C6 1.447(10)
N2 H2B 0.8800
N3 C8 1.336(13)
N3 C12 1.339(14)
N4 C14 1.243(12)
N4 C13 1.433(11)
N4 H4B 0.8800
N5 C15 1.371(11)
N5 C19 1.375(13)
N6 C21 1.291(13)
N6 C20 1.399(11)
N6 H6C 0.8800
N7 C59 1.276(13)
N7 C55 1.343(13)
N8 C61 1.401(17)
N8 C60 1.433(12)
N8 H8B 0.8800
N9 C66 1.329(12)
N9 C62 1.416(12)
N10 C68 1.335(16)
N10 C67 1.478(14)
N10 H10H 0.8800
N11 C73 1.279(12)
N11 C69 1.330(15)
N12 C75 1.141(18)
N12 C74 1.502(14)
N12 H12A 0.8800
N13 C32 1.262(12)
N13 C28 1.398(12)
N14 C34 1.27(2)
N14 C33 1.550(17)
N14 H14A 0.8800
N15 C39 1.341(13)
N15 C35 1.341(13)
N16 C41 1.292(13)
N16 C40 1.469(13)
N16 H16B 0.8800
N17 C42 1.231(5)
N17 C46 1.339(14)
N18 C48 1.346(14)
N18 C47 1.496(12)
N18 H18B 0.8800
N19 C82 1.326(14)
N19 C86 1.366(11)
N20 C88 1.364(12)
N20 C87 1.452(10)
N20 H20C 0.8800
N21 C89 1.367(12)
N21 C93 1.397(13)
N22 C95 1.281(14)
N22 C94 1.401(11)
N22 H22A 0.8800
N23 C100 1.358(10)
N23 C96 1.358(13)
N24 C102 1.232(11)
N24 C101 1.3890(14)
N24 H24A 0.8800
C1 C2 1.262(15)
C1 H1A 0.9500
C2 C3 1.295(16)
C2 H2A 0.9500
C3 C4 1.361(14)
C3 H3A 0.9500
C4 C5 1.395(15)
C4 H4A 0.9500
C5 C6 1.492(16)
C6 H6A 0.9900
C6 H6B 0.9900
C7 C22 1.524(14)
C8 C9 1.310(14)
C8 H8A 0.9500
C9 C10 1.422(17)
C9 H9A 0.9500
C10 C11 1.365(16)
C10 H10A 0.9500
C11 C12 1.428(15)
C11 H11A 0.9500
C12 C13 1.543(14)
C13 H13A 0.9900
C13 H13B 0.9900
C14 C24 1.434(15)
C15 C16 1.330(15)
C15 H15A 0.9500
C16 C17 1.334(17)
C16 H16A 0.9500
C17 C18 1.427(15)
C17 H17A 0.9500
C18 C19 1.414(14)
C18 H18A 0.9500
C19 C20 1.509(13)
C20 H20A 0.9900
C20 H20B 0.9900
C21 C26 1.546(15)
C22 C23 1.386(12)
C22 C27 1.423(13)
C23 C24 1.433(13)
C23 H23A 0.9500
C24 C25 1.350(12)
C25 C26 1.395(11)
C25 H25A 0.9500
C26 C27 1.422(12)
C27 H27A 0.9500
C28 C29 1.295(11)
C28 H28A 0.9500
C29 C30 1.355(14)
C29 H29A 0.9500
C30 C31 1.413(15)
C30 H30A 0.9500
C31 C32 1.368(14)
C31 H31A 0.9500
C32 C33 1.500(13)
C33 H33A 0.9900
C33 H33B 0.9900
C34 C49 1.57(2)
C35 C36 1.408(14)
C35 H35A 0.9500
C36 C37 1.369(17)
C36 H36A 0.9500
C37 C38 1.392(17)
C37 H37A 0.9500
C38 C39 1.408(17)
C38 H38A 0.9500
C39 C40 1.407(17)
C40 H40A 0.9900
C40 H40B 0.9900
C41 C51 1.389(19)
C42 C43 1.410(18)
C42 H42A 0.9500
C43 C44 1.390(18)
C43 H43A 0.9500
C44 C45 1.324(16)
C44 H44A 0.9500
C45 C46 1.414(17)
C45 H45A 0.9500
C46 C47 1.530(16)
C47 H47A 0.9900
C47 H47B 0.9900
C48 C53 1.450(18)
C49 C50 1.345(14)
C49 C54 1.348(14)
C50 C51 1.340(13)
C50 H50A 0.9500
C51 C52 1.340(15)
C52 C53 1.335(14)
C52 H52A 0.9500
C53 C54 1.412(13)
C54 H54A 0.9500
C55 C56 1.319(16)
C55 H55A 0.9500
C56 C57 1.376(17)
C56 H56A 0.9500
C57 C58 1.405(16)
C57 H57A 0.9500
C58 C59 1.303(15)
C58 H58A 0.9500
C59 C60 1.515(16)
C60 H60A 0.9900
C60 H60B 0.9900
C61 C76 1.50(2)
C62 C63 1.386(19)
C62 H62A 0.9500
C63 C64 1.40(2)
C63 H63A 0.9500
C64 C65 1.38(2)
C64 H64A 0.9500
C65 C66 1.453(18)
C65 H65A 0.9500
C66 C67 1.561(15)
C67 H67A 0.9900
C67 H67B 0.9900
C68 C78 1.48(2)
C69 C70 1.386(14)
C69 H69A 0.9500
C70 C71 1.386(15)
C70 H70A 0.9500
C71 C72 1.272(14)
C71 H71A 0.9500
C72 C73 1.356(14)
C72 H72A 0.9500
C73 C74 1.524(15)
C74 H74A 0.9900
C74 H74B 0.9900
C75 C80 1.52(2)
C76 C81 1.411(17)
C76 C77 1.510(16)
C77 C78 1.378(15)
C77 H77A 0.9500
C78 C79 1.343(15)
C79 C80 1.396(18)
C79 H79A 0.9500
C80 C81 1.330(17)
C81 H81A 0.9500
C82 C83 1.293(17)
C82 H82A 0.9500
C83 C84 1.385(15)
C83 H83A 0.9500
C84 C85 1.386(15)
C84 H84A 0.9500
C85 C86 1.333(13)
C85 H85A 0.9500
C86 C87 1.537(12)
C87 H87A 0.9900
C87 H87B 0.9900
C88 C103 1.551(13)
C89 C90 1.414(16)
C89 H89A 0.9500
C90 C91 1.375(15)
C90 H90A 0.9500
C91 C92 1.454(15)
C91 H91A 0.9500
C92 C93 1.408(15)
C92 H92A 0.9500
C93 C94 1.528(15)
C94 H94A 0.9900
C94 H94B 0.9900
C95 C105 1.549(15)
C96 C97 1.452(16)
C96 H96A 0.9500
C97 C98 1.318(16)
C97 H97A 0.9500
C98 C99 1.392(16)
C98 H98A 0.9500
C99 C100 1.404(13)
C99 H99A 0.9500
C100 C101 1.519(13)
C101 H10B 0.9900
C101 H10C 0.9900
C102 C107 1.516(13)
C103 C104 1.374(11)
C103 C108 1.430(11)
C104 C105 1.429(11)
C104 H10D 0.9500
C105 C106 1.404(12)
C106 C107 1.384(11)
C106 H10E 0.9500
C107 C108 1.397(11)
C108 H10G 0.9500

loop_
_geom_torsion_atom_site_label_1
_geom_torsion_atom_site_label_2
_geom_torsion_atom_site_label_3
_geom_torsion_atom_site_label_4
_geom_torsion
C5 N1 C1 C2 -2.7(19)
Pd1 N1 C1 C2 -176.6(12)
N1 C1 C2 C3 2(3)
C1 C2 C3 C4 1(2)
C2 C3 C4 C5 -3(2)
C1 N1 C5 C4 0.1(16)
Pd1 N1 C5 C4 173.9(7)
C1 N1 C5 C6 -178.2(9)
Pd1 N1 C5 C6 -4.4(15)
C3 C4 C5 N1 2.7(19)
C3 C4 C5 C6 -179.3(12)
C7 N2 C6 C5 87.8(11)
N1 C5 C6 N2 178.1(9)
C4 C5 C6 N2 0.0(17)
C6 N2 C7 O1 -7.0(18)
C6 N2 C7 C22 174.7(9)
C12 N3 C8 C9 3(2)
Pd2 N3 C8 C9 178.5(14)
N3 C8 C9 C10 -8(3)
C8 C9 C10 C11 12(3)
C9 C10 C11 C12 -10(3)
C8 N3 C12 C11 -2(2)
Pd2 N3 C12 C11 -177.6(10)
C8 N3 C12 C13 -174.5(11)
Pd2 N3 C12 C13 9.8(15)
C10 C11 C12 N3 6(2)
C10 C11 C12 C13 178.8(14)
C14 N4 C13 C12 97.1(13)
N3 C12 C13 N4 169.7(10)
C11 C12 C13 N4 -3.4(16)
C13 N4 C14 O2 -2.1(19)
C13 N4 C14 C24 -179.2(10)
C19 N5 C15 C16 9(2)
Pd3 N5 C15 C16 -174.3(11)
N5 C15 C16 C17 -8(3)
C15 C16 C17 C18 4(3)
C16 C17 C18 C19 -1(2)
C15 N5 C19 C18 -5.6(17)
Pd3 N5 C19 C18 178.0(8)
C15 N5 C19 C20 179.7(10)
Pd3 N5 C19 C20 3.3(13)
C17 C18 C19 N5 1.3(17)
C17 C18 C19 C20 175.6(11)
C21 N6 C20 C19 89.1(13)
N5 C19 C20 N6 -178.6(10)
C18 C19 C20 N6 7.1(16)
C20 N6 C21 O3 -3.2(18)
C20 N6 C21 C26 176.2(9)
O1 C7 C22 C23 1.3(16)
N2 C7 C22 C23 179.7(9)
O1 C7 C22 C27 -176.1(11)
N2 C7 C22 C27 2.3(15)
C27 C22 C23 C24 -4.0(14)
C7 C22 C23 C24 178.4(9)
C22 C23 C24 C25 5.5(14)
C22 C23 C24 C14 -178.6(9)
N4 C14 C24 C25 -173.3(10)
O2 C14 C24 C25 9.3(15)
N4 C14 C24 C23 10.9(16)
O2 C14 C24 C23 -166.4(10)
C23 C24 C25 C26 -2.7(14)
C14 C24 C25 C26 -178.6(9)
C24 C25 C26 C27 -1.3(14)
C24 C25 C26 C21 175.4(9)
O3 C21 C26 C25 -163.5(10)
N6 C21 C26 C25 17.1(16)
O3 C21 C26 C27 13.3(14)
N6 C21 C26 C27 -166.0(10)
C25 C26 C27 C22 2.8(14)
C21 C26 C27 C22 -174.2(8)
C23 C22 C27 C26 -0.1(14)
C7 C22 C27 C26 177.2(9)
C32 N13 C28 C29 2.2(18)
Pd2 N13 C28 C29 -178.5(11)
N13 C28 C29 C30 -2(2)
C28 C29 C30 C31 0(2)
C29 C30 C31 C32 2(2)
C28 N13 C32 C31 0.2(18)
Pd2 N13 C32 C31 -179.1(9)
C28 N13 C32 C33 -175.6(10)
Pd2 N13 C32 C33 5.2(16)
C30 C31 C32 N13 -2(2)
C30 C31 C32 C33 173.6(12)
N13 C32 C33 N14 -170.9(12)
C31 C32 C33 N14 13.0(18)
C34 N14 C33 C32 94.2(16)
C33 N14 C34 O7 8(3)
C33 N14 C34 C49 179.8(11)
C39 N15 C35 C36 -9(2)
Pd5 N15 C35 C36 -179.0(12)
N15 C35 C36 C37 8(2)
C35 C36 C37 C38 -1(3)
C36 C37 C38 C39 -5(3)
C35 N15 C39 C40 -178.6(12)
Pd5 N15 C39 C40 -9.9(17)
C35 N15 C39 C38 2(2)
Pd5 N15 C39 C38 171.2(10)
C37 C38 C39 N15 5(3)
C37 C38 C39 C40 -174.3(17)
N15 C39 C40 N16 -176.6(11)
C38 C39 C40 N16 2(2)
C41 N16 C40 C39 -92.7(17)
C40 N16 C41 O8 0(2)
C40 N16 C41 C51 -174.3(13)
C46 N17 C42 C43 -4(2)
Pd6 N17 C42 C43 -178.1(13)
N17 C42 C43 C44 0(3)
C42 C43 C44 C45 6(3)
C43 C44 C45 C46 -7(3)
C42 N17 C46 C45 3(2)
Pd6 N17 C46 C45 175.5(9)
C42 N17 C46 C47 -179.3(11)
Pd6 N17 C46 C47 -6.5(16)
C44 C45 C46 N17 3(2)
C44 C45 C46 C47 -174.7(15)
C48 N18 C47 C46 88.2(14)
N17 C46 C47 N18 168.2(11)
C45 C46 C47 N18 -14.0(18)
C47 N18 C48 O9 8(2)
C47 N18 C48 C53 -172.2(11)
O7 C34 C49 C50 -17(2)
N14 C34 C49 C50 170.5(16)
O7 C34 C49 C54 165.6(14)
N14 C34 C49 C54 -7(2)
C54 C49 C50 C51 1.0(18)
C34 C49 C50 C51 -176.3(11)
C49 C50 C51 C52 1.4(19)
C49 C50 C51 C41 171.8(12)
O8 C41 C51 C52 170.9(15)
N16 C41 C51 C52 -16(2)
O8 C41 C51 C50 0(2)
N16 C41 C51 C50 173.3(13)
C50 C51 C52 C53 -5(2)
C41 C51 C52 C53 -174.6(12)
C51 C52 C53 C54 5.0(18)
C51 C52 C53 C48 -179.2(12)
O9 C48 C53 C52 -149.3(14)
N18 C48 C53 C52 30.6(18)
O9 C48 C53 C54 26.6(19)
N18 C48 C53 C54 -153.5(11)
C50 C49 C54 C53 -0.3(17)
C34 C49 C54 C53 177.0(10)
C52 C53 C54 C49 -2.7(16)
C48 C53 C54 C49 -178.8(11)
C59 N7 C55 C56 -6(2)
Pd1 N7 C55 C56 178.5(11)
N7 C55 C56 C57 2(2)
C55 C56 C57 C58 1(2)
C56 C57 C58 C59 0(2)
C55 N7 C59 C58 7(2)
Pd1 N7 C59 C58 -177.7(11)
C55 N7 C59 C60 -177.7(11)
Pd1 N7 C59 C60 -2.2(16)
C57 C58 C59 N7 -4(2)
C57 C58 C59 C60 -178.5(12)
C61 N8 C60 C59 -99.7(15)
N7 C59 C60 N8 -162.7(11)
C58 C59 C60 N8 12.6(19)
C60 N8 C61 O4 2(2)
C60 N8 C61 C76 -172.1(14)
C66 N9 C62 C63 5.5(19)
Pd4 N9 C62 C63 -171.3(13)
N9 C62 C63 C64 -7(3)
C62 C63 C64 C65 11(4)
C63 C64 C65 C66 -15(4)
C62 N9 C66 C65 -9.3(17)
Pd4 N9 C66 C65 167.3(10)
C62 N9 C66 C67 -177.6(9)
Pd4 N9 C66 C67 -1.0(13)
C64 C65 C66 N9 15(3)
C64 C65 C66 C67 -178.3(18)
C68 N10 C67 C66 85.5(13)
N9 C66 C67 N10 -177.0(10)
C65 C66 C67 N10 15.6(18)
C67 N10 C68 O5 -6(2)
C67 N10 C68 C78 172.9(11)
C73 N11 C69 C70 5(2)
Pd5 N11 C69 C70 -174.9(11)
N11 C69 C70 C71 -3(2)
C69 C70 C71 C72 -3(2)
C70 C71 C72 C73 7(3)
C69 N11 C73 C72 0(2)
Pd5 N11 C73 C72 179.0(12)
C69 N11 C73 C74 175.6(13)
Pd5 N11 C73 C74 -5.0(16)
C71 C72 C73 N11 -5(2)
C71 C72 C73 C74 178.8(14)
C75 N12 C74 C73 -98.9(16)
N11 C73 C74 N12 -164.9(11)
C72 C73 C74 N12 11.6(19)
C74 N12 C75 O6 6(3)
C74 N12 C75 C80 171.9(14)
O4 C61 C76 C81 -7(2)
N8 C61 C76 C81 166.0(13)
O4 C61 C76 C77 166.6(12)
N8 C61 C76 C77 -20(2)
C81 C76 C77 C78 -5.8(17)
C61 C76 C77 C78 180.0(11)
C76 C77 C78 C79 8.8(17)
C76 C77 C78 C68 177.9(10)
O5 C68 C78 C79 9(2)
N10 C68 C78 C79 -169.6(12)
O5 C68 C78 C77 -158.8(15)
N10 C68 C78 C77 22.2(18)
C77 C78 C79 C80 -10(2)
C68 C78 C79 C80 -177.8(15)
C78 C79 C80 C81 5(3)
C78 C79 C80 C75 -178.6(14)
N12 C75 C80 C81 6(3)
O6 C75 C80 C81 175.2(17)
N12 C75 C80 C79 -169.8(19)
O6 C75 C80 C79 -1(3)
C79 C80 C81 C76 -1(2)
C75 C80 C81 C76 -177.8(12)
C61 C76 C81 C80 175.6(15)
C77 C76 C81 C80 2(2)
C86 N19 C82 C83 -8(2)
Pd3 N19 C82 C83 173.8(14)
N19 C82 C83 C84 9(3)
C82 C83 C84 C85 -7(2)
C83 C84 C85 C86 2.4(19)
C84 C85 C86 N19 -1.5(17)
C84 C85 C86 C87 177.0(9)
C82 N19 C86 C85 4.6(18)
Pd3 N19 C86 C85 -177.8(9)
C82 N19 C86 C87 -174.1(12)
Pd3 N19 C86 C87 3.5(12)
C88 N20 C87 C86 105.8(10)
C85 C86 C87 N20 -13.7(14)
N19 C86 C87 N20 165.0(8)
C87 N20 C88 O10 1.1(17)
C87 N20 C88 C103 -174.5(8)
C93 N21 C89 C90 9.6(19)
Pd4 N21 C89 C90 179.0(11)
N21 C89 C90 C91 -9(2)
C89 C90 C91 C92 6(2)
C90 C91 C92 C93 -3(2)
C89 N21 C93 C92 -5.5(15)
Pd4 N21 C93 C92 -175.3(8)
C89 N21 C93 C94 178.1(10)
Pd4 N21 C93 C94 8.3(12)
C91 C92 C93 N21 2.4(18)
C91 C92 C93 C94 178.5(12)
C95 N22 C94 C93 -94.4(13)
N21 C93 C94 N22 178.5(9)
C92 C93 C94 N22 2.7(17)
C94 N22 C95 O11 17(2)
C94 N22 C95 C105 -163.7(10)
C100 N23 C96 C97 0.0(16)
Pd6 N23 C96 C97 -179.8(8)
N23 C96 C97 C98 0(2)
C96 C97 C98 C99 2(3)
C97 C98 C99 C100 -4(2)
C96 N23 C100 C99 -2.0(15)
Pd6 N23 C100 C99 177.7(8)
C96 N23 C100 C101 178.7(9)
Pd6 N23 C100 C101 -1.6(12)
C98 C99 C100 N23 4(2)
C98 C99 C100 C101 -176.4(13)
C102 N24 C101 C100 96.6(12)
N23 C100 C101 N24 176.2(8)
C99 C100 C101 N24 -3.2(15)
C101 N24 C102 O12 -16(2)
C101 N24 C102 C107 173.2(9)
O10 C88 C103 C104 -161.1(13)
N20 C88 C103 C104 14.4(14)
O10 C88 C103 C108 20.0(17)
N20 C88 C103 C108 -164.5(8)
C108 C103 C104 C105 -1.7(15)
C88 C103 C104 C105 179.5(9)
C103 C104 C105 C106 0.5(15)
C103 C104 C105 C95 179.0(10)
N22 C95 C105 C106 157.8(12)
O11 C95 C105 C106 -22.7(15)
N22 C95 C105 C104 -20.7(16)
O11 C95 C105 C104 158.9(10)
C104 C105 C106 C107 1.2(16)
C95 C105 C106 C107 -177.1(11)
C105 C106 C107 C108 -1.7(17)
C105 C106 C107 C102 176.1(10)
N24 C102 C107 C106 178.2(11)
O12 C102 C107 C106 5.9(16)
N24 C102 C107 C108 -4.1(17)
O12 C102 C107 C108 -176.4(11)
C106 C107 C108 C103 0.5(15)
C102 C107 C108 C103 -177.2(9)
C104 C103 C108 C107 1.2(14)
C88 C103 C108 C107 -179.8(9)

loop_
_platon_squeeze_void_nr
_platon_squeeze_void_average_x
_platon_squeeze_void_average_y
_platon_squeeze_void_average_z
_platon_squeeze_void_volume
_platon_squeeze_void_count_electrons
_platon_squeeze_void_content
1 -0.013 0.379 0.007 10105 4432 ' '
